data_1560606
loop_
_publ_author_name
'Xu, Qing-Qing'
'Liu, Bing'
'Xu, Ling'
'Jiao, Huan'

_publ_section_title
;
 Ionothermal synthesis and structural transformation targeted by ion
 exchange in metal-1,3,5-benzenetricarboxylate compounds
;
_journal_name_full 'Journal of Solid State Chemistry'
_journal_page_first 1
_journal_page_last 7
_journal_paper_doi 10.1016/j.jssc.2016.12.006
_journal_volume 247
_journal_year 2017
_chemical_formula_moiety 'C40 H48 N8 Ni4 O36, 6(H2 O)'
_chemical_formula_sum 'C40 H60 N8 Ni4 O42'
_chemical_formula_weight 1559.80
_space_group_crystal_system orthorhombic
_space_group_IT_number 70
_space_group_name_Hall '-F 2uv 2vw'
_space_group_name_H-M_alt 'F d d d :2'
_atom_sites_solution_hydrogens geom
_atom_sites_solution_primary direct
_atom_sites_solution_secondary difmap
_cell_angle_alpha 90.00
_cell_angle_beta 90.00
_cell_angle_gamma 90.00
_cell_formula_units_Z 8
_cell_length_a 14.4277(5)
_cell_length_b 24.0577(5)
_cell_length_c 33.9348(9)
_cell_measurement_reflns_used 5679
_cell_measurement_temperature 293(2)
_cell_measurement_theta_max 3.4210
_cell_measurement_theta_min 28.8080
_cell_volume 11778.7(6)
_computing_cell_refinement 'CrystalClear (Rigaku Corp., 2002)'
_computing_data_collection 'CrystalClear (Rigaku Corp., 2002)'
_computing_data_reduction 'CrystalClear (Rigaku Corp., 2002)'
_computing_molecular_graphics 'Siemens SHELXTL^TM^ 5'
_computing_publication_material 'Siemens SHELXTL^TM^ 5'
_computing_structure_refinement 'Siemens SHELXTL^TM^ 5'
_computing_structure_solution 'Siemens SHELXTL^TM^ 5'
_diffrn_ambient_temperature 293(2)
_diffrn_measured_fraction_theta_full 0.984
_diffrn_measured_fraction_theta_max 0.984
_diffrn_measurement_device_type 'Rigaku Mercury CCD'
_diffrn_measurement_method \w
_diffrn_radiation_monochromator graphite
_diffrn_radiation_type MoK\a
_diffrn_radiation_wavelength 0.71073
_diffrn_reflns_av_R_equivalents 0.0253
_diffrn_reflns_av_unetI/netI 0.0158
_diffrn_reflns_limit_h_max 17
_diffrn_reflns_limit_h_min -17
_diffrn_reflns_limit_k_max 28
_diffrn_reflns_limit_k_min -28
_diffrn_reflns_limit_l_max 40
_diffrn_reflns_limit_l_min -38
_diffrn_reflns_number 14552
_diffrn_reflns_theta_full 25.03
_diffrn_reflns_theta_max 25.03
_diffrn_reflns_theta_min 3.42
_diffrn_source 'rotating-anode generator'
_exptl_absorpt_coefficient_mu 1.379
_exptl_absorpt_correction_T_max 1.00000
_exptl_absorpt_correction_T_min 0.85932
_exptl_absorpt_correction_type multi-scan
_exptl_absorpt_process_details 'Sphere (CrystalClear)'
_exptl_crystal_colour green
_exptl_crystal_density_diffrn 1.759
_exptl_crystal_density_method 'not measured'
_exptl_crystal_description block
_exptl_crystal_F_000 6432
_exptl_crystal_size_max 0.10
_exptl_crystal_size_mid 0.10
_exptl_crystal_size_min 0.10
_refine_diff_density_max 0.455
_refine_diff_density_min -0.467
_refine_diff_density_rms 0.079
_refine_ls_extinction_method none
_refine_ls_goodness_of_fit_ref 1.008
_refine_ls_hydrogen_treatment mixed
_refine_ls_matrix_type full
_refine_ls_number_parameters 228
_refine_ls_number_reflns 2574
_refine_ls_number_restraints 6
_refine_ls_restrained_S_all 1.015
_refine_ls_R_factor_all 0.0462
_refine_ls_R_factor_gt 0.0387
_refine_ls_shift/su_max 0.001
_refine_ls_shift/su_mean 0.000
_refine_ls_structure_factor_coef Fsqd
_refine_ls_weighting_details 'calc w=1/[\s^2^(Fo^2^)+(0.0685P)^2^+63.8858P] where P=(Fo^2^+2Fc^2^)/3'
_refine_ls_weighting_scheme calc
_refine_ls_wR_factor_gt 0.1072
_refine_ls_wR_factor_ref 0.1156
_reflns_number_gt 2196
_reflns_number_total 2574
_reflns_threshold_expression >2sigma(I)
_cod_data_source_file mmc5.CIF
_cod_data_source_block comp1
_cod_original_sg_symbol_H-M 'F d d d'
_cod_database_code 1560606
_olex2_refinement_description
;
1. Fixed Uiso
 At 1.2 times of:
  All C(H) groups, All N(H,H) groups
 At 1.5 times of:
  All O(H) groups, All O(H,H) groups
2. Uiso/Uaniso restraints and constraints
Uanis(O3W) \\sim Ueq: with sigma of 0.005 and sigma for terminal atoms of 0.01
3.a Free rotating group:
 O3W(H3WA,H3WB)
3.b Rotating group:
 O1W(H1WA,H1WB), O2W(H2WA,H2WB)
3.c Aromatic/amide H refined with riding coordinates:
 C12(H12), C14(H14), C22(H22), C24(H24)
3.d Tetrahedral OH refined with riding coordinates:
 O23(H23A)
3.e X=CH2 refined with riding coordinates:
 N1(H1A,H1B), N2(H2A,H2B)
;

loop_
_space_group_symop_id
_space_group_symop_operation_xyz
1 'x, y, z'
2 '-x+3/4, -y+3/4, z'
3 '-x+3/4, y, -z+3/4'
4 'x, -y+3/4, -z+3/4'
5 'x, y+1/2, z+1/2'
6 '-x+3/4, -y+5/4, z+1/2'
7 '-x+3/4, y+1/2, -z+5/4'
8 'x, -y+5/4, -z+5/4'
9 'x+1/2, y, z+1/2'
10 '-x+5/4, -y+3/4, z+1/2'
11 '-x+5/4, y, -z+5/4'
12 'x+1/2, -y+3/4, -z+5/4'
13 'x+1/2, y+1/2, z'
14 '-x+5/4, -y+5/4, z'
15 '-x+5/4, y+1/2, -z+3/4'
16 'x+1/2, -y+5/4, -z+3/4'
17 '-x, -y, -z'
18 'x-3/4, y-3/4, -z'
19 'x-3/4, -y, z-3/4'
20 '-x, y-3/4, z-3/4'
21 '-x, -y+1/2, -z+1/2'
22 'x-3/4, y-1/4, -z+1/2'
23 'x-3/4, -y+1/2, z-1/4'
24 '-x, y-1/4, z-1/4'
25 '-x+1/2, -y, -z+1/2'
26 'x-1/4, y-3/4, -z+1/2'
27 'x-1/4, -y, z-1/4'
28 '-x+1/2, y-3/4, z-1/4'
29 '-x+1/2, -y+1/2, -z'
30 'x-1/4, y-1/4, -z'
31 'x-1/4, -y+1/2, z-3/4'
32 '-x+1/2, y-1/4, z-3/4'

loop_
_atom_site_label
_atom_site_type_symbol
_atom_site_fract_x
_atom_site_fract_y
_atom_site_fract_z
_atom_site_U_iso_or_equiv
_atom_site_adp_type
_atom_site_occupancy
_atom_site_calc_flag
_atom_site_disorder_assembly
_atom_site_disorder_group
_atom_site_site_symmetry_order
_atom_site_refinement_flags_posn
_atom_site_refinement_flags_adp
_atom_site_refinement_flags_occupancy
Ni1 Ni 0.37831(3) 0.570045(15) 0.033832(11) 0.02662(17) Uani 1 d . . 1 . . .
C11 C 0.37022(19) 0.42504(12) 0.09150(9) 0.0241(6) Uani 1 d . . 1 . . .
C12 C 0.3683(2) 0.42452(13) 0.13257(9) 0.0288(7) Uani 1 d . . 1 . . .
H12 H 0.3624 0.4578 0.1463 0.035 Uiso 1 calc . . 1 R . .
C13 C 0.3750 0.3750 0.15318(12) 0.0284(9) Uani 1 d . . 2 S T P
C14 C 0.3750 0.3750 0.07133(12) 0.0251(9) Uani 1 d . . 2 S T P
H14 H 0.3750 0.3750 0.0439 0.030 Uiso 1 calc . . 2 RS T P
C15 C 0.3686(2) 0.47913(13) 0.06969(9) 0.0266(6) Uani 1 d . . 1 . . .
C16 C 0.3750 0.3750 0.19790(15) 0.0485(14) Uani 1 d . . 2 S T P
O11 O 0.37049(16) 0.47932(10) 0.03258(6) 0.0342(5) Uani 1 d . . 1 . . .
O12 O 0.36743(15) 0.52469(8) 0.08823(6) 0.0313(5) Uani 1 d . . 1 . . .
O13 O 0.3651(3) 0.42068(15) 0.21492(8) 0.0817(13) Uani 1 d . . 1 . . .
C21 C 0.37646(19) 0.61365(12) -0.08930(8) 0.0227(6) Uani 1 d . . 1 . . .
C22 C 0.37715(18) 0.67128(12) -0.08978(9) 0.0237(6) Uani 1 d . . 1 . . .
H22 H 0.3791 0.6907 -0.0661 0.028 Uiso 1 calc . . 1 R . .
C23 C 0.3750 0.70050(16) -0.1250 0.0235(8) Uani 1 d . . 2 S T P
C24 C 0.3750 0.58539(17) -0.1250 0.0228(8) Uani 1 d . . 2 S T P
H24 H 0.3750 0.5467 -0.1250 0.027 Uiso 1 calc . . 2 RS T P
C25 C 0.3765(2) 0.58130(13) -0.05155(9) 0.0271(7) Uani 1 d . . 1 . . .
C26 C 0.3750 0.76255(18) -0.1250 0.0317(10) Uani 1 d . . 2 S T P
O21 O 0.38793(18) 0.60777(10) -0.01986(6) 0.0385(6) Uani 1 d . . 1 . . .
O22 O 0.36455(18) 0.53032(9) -0.05325(7) 0.0432(6) Uani 1 d . . 1 . . .
O23 O 0.3685(2) 0.78788(10) -0.09299(8) 0.0505(7) Uani 1 d . . 1 . . .
H23A H 0.3277 0.7736 -0.0796 0.076 Uiso 1 calc . . 1 R . .
C1 C 0.4481(2) 0.68188(12) 0.05873(9) 0.0304(7) Uani 1 d . . 1 . . .
N1 N 0.4819(2) 0.70833(12) 0.08938(8) 0.0421(7) Uani 1 d . . 1 . . .
H1A H 0.4610 0.7013 0.1126 0.050 Uiso 1 calc . . 1 R . .
H1B H 0.5248 0.7327 0.0862 0.050 Uiso 1 calc . . 1 R . .
N2 N 0.4819(2) 0.69341(12) 0.02341(9) 0.0453(8) Uani 1 d . . 1 . . .
H2A H 0.4609 0.6764 0.0030 0.054 Uiso 1 calc . . 1 R . .
H2B H 0.5248 0.7180 0.0209 0.054 Uiso 1 calc . . 1 R . .
O1 O 0.38479(16) 0.64579(9) 0.06301(6) 0.0359(5) Uani 1 d . . 1 . . .
O1W O 0.23676(18) 0.57770(12) 0.03143(7) 0.0492(7) Uani 1 d . . 1 . . .
H1WA H 0.2097 0.5547 0.0478 0.074 Uiso 1 d . . 1 GR . .
H1WB H 0.2162 0.5704 0.0077 0.074 Uiso 1 d . . 1 GR . .
O2W O 0.51997(19) 0.56276(11) 0.03510(8) 0.0512(7) Uani 1 d . . 1 . . .
H2WA H 0.5439 0.5901 0.0478 0.077 Uiso 1 d . . 1 GR . .
H2WB H 0.5414 0.5629 0.0115 0.077 Uiso 1 d . . 1 GR . .
O3W O 0.2479(7) 0.4775(5) 0.2741(3) 0.212(4) Uani 1 d . . 1 . U .
H3WA H 0.2297 0.4998 0.2919 0.319 Uiso 1 d . . 1 G . .
H3WB H 0.3046 0.4838 0.2688 0.319 Uiso 1 d . . 1 G . .
O4W O 0.2587(3) 0.6250 0.1250 0.0473(9) Uani 1 d . . 2 S T P
H4WA H 0.294(5) 0.637(2) 0.1014(17) 0.11(2) Uiso 1 d . . 1 . . .

loop_
_atom_site_aniso_label
_atom_site_aniso_U_11
_atom_site_aniso_U_22
_atom_site_aniso_U_33
_atom_site_aniso_U_23
_atom_site_aniso_U_13
_atom_site_aniso_U_12
Ni1 0.0365(3) 0.0242(3) 0.0191(3) 0.00073(14) -0.00091(15) -0.00272(15)
C11 0.0242(14) 0.0270(15) 0.0210(15) 0.0003(11) -0.0016(11) -0.0033(11)
C12 0.0343(17) 0.0311(16) 0.0210(15) -0.0040(12) 0.0005(12) -0.0080(13)
C13 0.034(2) 0.034(2) 0.017(2) 0.000 0.000 -0.0124(18)
C14 0.029(2) 0.031(2) 0.0155(19) 0.000 0.000 -0.0045(17)
C15 0.0314(15) 0.0293(16) 0.0190(15) -0.0010(12) -0.0045(12) -0.0034(12)
C16 0.076(4) 0.050(3) 0.020(2) 0.000 0.000 -0.030(3)
O11 0.0569(15) 0.0281(12) 0.0175(12) 0.0016(8) -0.0045(9) -0.0058(10)
O12 0.0470(13) 0.0230(11) 0.0240(11) -0.0023(8) -0.0052(9) 0.0009(9)
O13 0.161(4) 0.061(2) 0.0231(15) -0.0127(12) 0.0106(17) -0.028(2)
C21 0.0244(14) 0.0240(14) 0.0195(14) 0.0014(11) -0.0011(11) -0.0027(11)
C22 0.0298(15) 0.0237(14) 0.0174(14) -0.0025(11) -0.0032(11) -0.0010(11)
C23 0.025(2) 0.0189(19) 0.027(2) 0.000 -0.0062(16) 0.000
C24 0.029(2) 0.0173(18) 0.022(2) 0.000 -0.0005(16) 0.000
C25 0.0325(16) 0.0281(16) 0.0207(15) 0.0042(12) -0.0023(12) -0.0060(12)
C26 0.037(2) 0.023(2) 0.035(3) 0.000 -0.0137(19) 0.000
O21 0.0624(15) 0.0351(12) 0.0178(11) 0.0041(9) -0.0037(10) -0.0117(11)
O22 0.0709(17) 0.0278(12) 0.0310(13) 0.0105(10) -0.0109(11) -0.0134(11)
O23 0.0770(19) 0.0251(12) 0.0493(16) -0.0090(11) -0.0116(13) 0.0036(11)
C1 0.0380(17) 0.0232(14) 0.0301(16) -0.0031(12) 0.0073(13) -0.0024(12)
N1 0.0550(18) 0.0367(15) 0.0345(15) -0.0088(12) 0.0107(13) -0.0186(13)
N2 0.0619(19) 0.0396(16) 0.0345(16) -0.0045(13) 0.0157(14) -0.0200(15)
O1 0.0459(13) 0.0327(12) 0.0291(12) -0.0065(10) 0.0125(10) -0.0133(10)
O1W 0.0431(14) 0.0659(17) 0.0385(14) 0.0146(12) -0.0072(11) -0.0094(12)
O2W 0.0497(15) 0.0471(15) 0.0568(17) -0.0007(12) 0.0047(13) 0.0011(12)
O3W 0.185(6) 0.222(7) 0.230(8) 0.031(6) -0.029(6) -0.042(6)
O4W 0.050(2) 0.045(2) 0.047(2) -0.0004(17) 0.000 0.000

loop_
_atom_type_symbol
_atom_type_description
_atom_type_scat_dispersion_real
_atom_type_scat_dispersion_imag
_atom_type_scat_source
C C 0.0033 0.0016 'International Tables Vol C Tables 4.2.6.8 and 6.1.1.4'
N N 0.0061 0.0033 'International Tables Vol C Tables 4.2.6.8 and 6.1.1.4'
O O 0.0106 0.0060 'International Tables Vol C Tables 4.2.6.8 and 6.1.1.4'
Ni Ni 0.3393 1.1124 'International Tables Vol C Tables 4.2.6.8 and 6.1.1.4'
H H 0.0000 0.0000 'International Tables Vol C Tables 4.2.6.8 and 6.1.1.4'

loop_
_geom_angle_atom_site_label_1
_geom_angle_atom_site_label_2
_geom_angle_atom_site_label_3
_geom_angle
_geom_angle_site_symmetry_1
_geom_angle_site_symmetry_3
O11 Ni1 C15 30.16(9) . .
O12 Ni1 C15 30.28(9) . .
O12 Ni1 O11 60.41(8) . .
O21 Ni1 C15 145.63(10) . .
O21 Ni1 O11 115.49(8) . .
O21 Ni1 O12 175.90(8) . .
O21 Ni1 O1 91.85(9) . .
O21 Ni1 O1W 89.56(10) . .
O21 Ni1 O2W 89.37(11) . .
O1 Ni1 C15 122.47(10) . .
O1 Ni1 O11 152.63(8) . .
O1 Ni1 O12 92.25(8) . .
O1W Ni1 C15 92.42(10) . .
O1W Ni1 O11 92.15(10) . .
O1W Ni1 O12 90.40(9) . .
O1W Ni1 O1 89.14(10) . .
O2W Ni1 C15 88.32(10) . .
O2W Ni1 O11 88.08(10) . .
O2W Ni1 O12 90.65(10) . .
O2W Ni1 O1 91.15(10) . .
O2W Ni1 O1W 178.90(11) . .
C12 C11 C15 120.1(3) . .
C14 C11 C12 119.1(3) . .
C14 C11 C15 120.7(3) . .
C11 C12 H12 119.6 . .
C13 C12 C11 120.8(3) . .
C13 C12 H12 119.6 . .
C12 C13 C12 119.3(4) 2 .
C12 C13 C16 120.3(2) 2 .
C12 C13 C16 120.3(2) . .
C11 C14 C11 120.8(4) . 2
C11 C14 H14 119.6 . .
C11 C14 H14 119.6 2 .
C11 C15 Ni1 175.9(2) . .
O11 C15 Ni1 60.69(17) . .
O11 C15 C11 119.8(3) . .
O11 C15 O12 119.7(3) . .
O12 C15 Ni1 59.06(16) . .
O12 C15 C11 120.5(3) . .
O13 C16 C13 117.5(2) 2 .
O13 C16 C13 117.5(2) . .
O13 C16 O13 125.0(5) . 2
C15 O11 Ni1 89.15(19) . .
C15 O12 Ni1 90.67(18) . .
C22 C21 C24 118.6(3) . .
C22 C21 C25 122.0(3) . .
C24 C21 C25 119.4(3) . .
C21 C22 H22 119.4 . .
C23 C22 C21 121.1(3) . .
C23 C22 H22 119.4 . .
C22 C23 C22 119.1(4) . 3_554
C22 C23 C26 120.45(18) . .
C22 C23 C26 120.45(18) 3_554 .
C21 C24 C21 121.4(4) . 3_554
C21 C24 H24 119.3 . .
C21 C24 H24 119.3 3_554 .
O21 C25 C21 117.8(3) . .
O22 C25 C21 118.3(3) . .
O22 C25 O21 123.9(3) . .
O23 C26 C23 119.2(2) 3_554 .
O23 C26 C23 119.2(2) . .
O23 C26 O23 121.6(4) . 3_554
C25 O21 Ni1 121.9(2) . .
C26 O23 H23A 109.5 . .
N1 C1 N2 118.7(3) . .
O1 C1 N1 120.5(3) . .
O1 C1 N2 120.8(3) . .
C1 N1 H1A 120.0 . .
C1 N1 H1B 120.0 . .
H1A N1 H1B 120.0 . .
C1 N2 H2A 120.0 . .
C1 N2 H2B 120.0 . .
H2A N2 H2B 120.0 . .
C1 O1 Ni1 125.34(19) . .
Ni1 O1W H1WA 111.2 . .
Ni1 O1W H1WB 110.8 . .
H1WA O1W H1WB 107.8 . .
Ni1 O2W H2WA 110.1 . .
Ni1 O2W H2WB 109.8 . .
H2WA O2W H2WB 108.8 . .
H3WA O3W H3WB 109.5 . .

loop_
_geom_bond_atom_site_label_1
_geom_bond_atom_site_label_2
_geom_bond_distance
_geom_bond_site_symmetry_2
Ni1 C15 2.507(3) .
Ni1 O11 2.186(2) .
Ni1 O12 2.150(2) .
Ni1 O21 2.040(2) .
Ni1 O1 2.076(2) .
Ni1 O1W 2.052(3) .
Ni1 O2W 2.052(3) .
C11 C12 1.394(4) .
C11 C14 1.387(4) .
C11 C15 1.497(4) .
C12 H12 0.9300 .
C12 C13 1.385(4) .
C13 C12 1.385(4) 2
C13 C16 1.517(6) .
C14 C11 1.387(4) 2
C14 H14 0.9300 .
C15 O11 1.260(4) .
C15 O12 1.264(4) .
C16 O13 1.250(4) .
C16 O13 1.250(4) 2
C21 C22 1.386(4) .
C21 C24 1.389(4) .
C21 C25 1.499(4) .
C22 H22 0.9300 .
C22 C23 1.387(4) .
C23 C22 1.387(4) 3_554
C23 C26 1.493(6) .
C24 C21 1.389(4) 3_554
C24 H24 0.9300 .
C25 O21 1.261(4) .
C25 O22 1.240(4) .
C26 O23 1.249(3) .
C26 O23 1.249(3) 3_554
O23 H23A 0.8200 .
C1 N1 1.313(4) .
C1 N2 1.323(4) .
C1 O1 1.269(4) .
N1 H1A 0.8600 .
N1 H1B 0.8600 .
N2 H2A 0.8600 .
N2 H2B 0.8600 .
O1W H1WA 0.8764 .
O1W H1WB 0.8765 .
O2W H2WA 0.8596 .
O2W H2WB 0.8590 .
O3W H3WA 0.8498 .
O3W H3WB 0.8503 .
O4W H4WA 0.99(6) .

loop_
_geom_torsion_atom_site_label_1
_geom_torsion_atom_site_label_2
_geom_torsion_atom_site_label_3
_geom_torsion_atom_site_label_4
_geom_torsion
_geom_torsion_site_symmetry_1
_geom_torsion_site_symmetry_2
_geom_torsion_site_symmetry_3
_geom_torsion_site_symmetry_4
C11 C12 C13 C12 -1.40(19) . . . 2
C11 C12 C13 C16 178.60(19) . . . .
C11 C15 O11 Ni1 -175.3(2) . . . .
C11 C15 O12 Ni1 175.2(2) . . . .
C12 C11 C14 C11 -1.36(19) . . . 2
C12 C11 C15 Ni1 84(3) . . . .
C12 C11 C15 O11 179.9(3) . . . .
C12 C11 C15 O12 1.5(4) . . . .
C12 C13 C16 O13 2.7(3) 2 . . 2
C12 C13 C16 O13 2.7(3) . . . .
C12 C13 C16 O13 -177.3(3) . . . 2
C12 C13 C16 O13 -177.3(3) 2 . . .
C14 C11 C12 C13 2.8(4) . . . .
C14 C11 C15 Ni1 -95(3) . . . .
C14 C11 C15 O11 0.9(4) . . . .
C14 C11 C15 O12 -177.6(2) . . . .
C15 Ni1 O21 C25 11.4(3) . . . .
C15 Ni1 O1 C1 123.7(3) . . . .
C15 C11 C12 C13 -176.3(2) . . . .
C15 C11 C14 C11 177.7(3) . . . 2
O11 Ni1 C15 C11 98(3) . . . .
O11 Ni1 C15 O12 -176.8(3) . . . .
O11 Ni1 O12 C15 1.86(16) . . . .
O11 Ni1 O21 C25 10.0(3) . . . .
O11 Ni1 O1 C1 123.0(3) . . . .
O11 C15 O12 Ni1 -3.2(3) . . . .
O12 Ni1 C15 C11 -85(3) . . . .
O12 Ni1 C15 O11 176.8(3) . . . .
O12 Ni1 O11 C15 -1.86(16) . . . .
O12 Ni1 O21 C25 7.3(15) . . . .
O12 Ni1 O1 C1 125.7(3) . . . .
O12 C15 O11 Ni1 3.2(3) . . . .
C21 C22 C23 C22 -0.50(19) . . . 3_554
C21 C22 C23 C26 179.50(19) . . . .
C21 C25 O21 Ni1 174.61(19) . . . .
C22 C21 C24 C21 -0.48(18) . . . 3_554
C22 C21 C25 O21 -8.0(4) . . . .
C22 C21 C25 O22 171.4(3) . . . .
C22 C23 C26 O23 -6.4(2) 3_554 . . 3_554
C22 C23 C26 O23 173.6(2) 3_554 . . .
C22 C23 C26 O23 173.6(2) . . . 3_554
C22 C23 C26 O23 -6.4(2) . . . .
C24 C21 C22 C23 1.0(4) . . . .
C24 C21 C25 O21 172.5(2) . . . .
C24 C21 C25 O22 -8.1(4) . . . .
C25 C21 C22 C23 -178.5(2) . . . .
C25 C21 C24 C21 179.0(3) . . . 3_554
O21 Ni1 C15 C11 95(3) . . . .
O21 Ni1 C15 O11 -2.6(3) . . . .
O21 Ni1 C15 O12 -179.41(18) . . . .
O21 Ni1 O11 C15 178.36(17) . . . .
O21 Ni1 O12 C15 4.7(14) . . . .
O21 Ni1 O1 C1 -54.4(3) . . . .
O22 C25 O21 Ni1 -4.8(4) . . . .
N1 C1 O1 Ni1 -138.5(3) . . . .
N2 C1 O1 Ni1 41.1(4) . . . .
O1 Ni1 C15 C11 -81(3) . . . .
O1 Ni1 C15 O11 -179.36(16) . . . .
O1 Ni1 C15 O12 3.9(2) . . . .
O1 Ni1 O11 C15 1.2(3) . . . .
O1 Ni1 O12 C15 -176.74(17) . . . .
O1 Ni1 O21 C25 -171.3(2) . . . .
O1W Ni1 C15 C11 -172(3) . . . .
O1W Ni1 C15 O11 90.12(18) . . . .
O1W Ni1 C15 O12 -86.66(18) . . . .
O1W Ni1 O11 C15 -91.11(18) . . . .
O1W Ni1 O12 C15 94.10(18) . . . .
O1W Ni1 O21 C25 -82.2(2) . . . .
O1W Ni1 O1 C1 -143.9(3) . . . .
O2W Ni1 C15 C11 9(3) . . . .
O2W Ni1 C15 O11 -89.06(18) . . . .
O2W Ni1 C15 O12 94.16(18) . . . .
O2W Ni1 O11 C15 89.97(18) . . . .
O2W Ni1 O12 C15 -85.57(18) . . . .
O2W Ni1 O21 C25 97.5(2) . . . .
O2W Ni1 O1 C1 35.0(3) . . . .
